data_2213951
loop_
_publ_author_name
'Fengke Yang'
'Fang Chen'
'Hailian Xiao'

_publ_section_title
;
 4-Bromo-2-{\a-[1-(2-thienyl)benzimidazol-2-yl]benzyl}phenol
;
_journal_coeditor_code RZ2141
_journal_issue 6
_journal_name_full 'Acta Crystallographica Section E'
_journal_page_first o3041
_journal_page_last o3041
_journal_paper_doi 10.1107/S1600536807023938
_journal_volume 63
_journal_year 2007
_chemical_formula_iupac 'C24 H17 Br N2 O S'
_chemical_formula_moiety 'C24 H17 Br N2 O S'
_chemical_formula_sum 'C24 H17 Br N2 O S'
_chemical_formula_weight 461.37
_chemical_name_systematic
;
4-bromo-2-{\a-[1-(2-thienyl)benzimidazol-2-yl]benzyl}phenol
;
_space_group_IT_number 14
_symmetry_cell_setting monoclinic
_symmetry_space_group_name_Hall '-P 2ybc'
_symmetry_space_group_name_H-M 'P 1 21/c 1'
_atom_sites_solution_hydrogens geom
_atom_sites_solution_primary direct
_atom_sites_solution_secondary difmap
_audit_creation_method SHELXL-97
_cell_angle_alpha 90.00
_cell_angle_beta 111.98(3)
_cell_angle_gamma 90.00
_cell_formula_units_Z 4
_cell_length_a 13.623(3)
_cell_length_b 9.6472(19)
_cell_length_c 16.962(3)
_cell_measurement_reflns_used 25
_cell_measurement_temperature 295(2)
_cell_measurement_theta_max 14
_cell_measurement_theta_min 4
_cell_volume 2067.2(8)
_computing_cell_refinement 'CAD-4 Software'
_computing_data_collection 'CAD-4 Software (Enraf--Nonius, 1989)'
_computing_data_reduction 'NRCVAX (Gabe <i>et al.</i>,  1989)'
_computing_molecular_graphics 'SHELXTL (Sheldrick, 1990)'
_computing_publication_material 'WinGX (Farrugia, 1999)'
_computing_structure_refinement 'SHELXL-97 (Sheldrick, 1997)'
_computing_structure_solution 'SHELXS-97 (Sheldrick, 1997)'
_diffrn_ambient_temperature 295(2)
_diffrn_measured_fraction_theta_full 0.998
_diffrn_measured_fraction_theta_max 0.998
_diffrn_measurement_device_type 'Enraf-Nonius CAD-4 diffractometer'
_diffrn_measurement_method 'omega scans'
_diffrn_radiation_monochromator graphite
_diffrn_radiation_source 'fine-focus sealed tube'
_diffrn_radiation_type MoK\a
_diffrn_radiation_wavelength 0.71073
_diffrn_reflns_av_R_equivalents 0.0331
_diffrn_reflns_av_sigmaI/netI 0.0552
_diffrn_reflns_limit_h_max 16
_diffrn_reflns_limit_h_min -15
_diffrn_reflns_limit_k_max 7
_diffrn_reflns_limit_k_min -11
_diffrn_reflns_limit_l_max 18
_diffrn_reflns_limit_l_min -20
_diffrn_reflns_number 8223
_diffrn_reflns_theta_full 25.50
_diffrn_reflns_theta_max 25.00
_diffrn_reflns_theta_min 2.48
_diffrn_standards_decay_% 0
_diffrn_standards_interval_count 100
_diffrn_standards_number 3
_exptl_absorpt_coefficient_mu 2.107
_exptl_absorpt_correction_T_max 0.684
_exptl_absorpt_correction_T_min 0.609
_exptl_absorpt_correction_type psi-scan
_exptl_absorpt_process_details '(North <i>et al.</i>,  1968)'
_exptl_crystal_colour colourless
_exptl_crystal_density_diffrn 1.482
_exptl_crystal_density_method 'not measured'
_exptl_crystal_description block
_exptl_crystal_F_000 936
_exptl_crystal_size_max 0.25
_exptl_crystal_size_mid 0.20
_exptl_crystal_size_min 0.18
_refine_diff_density_max 0.370
_refine_diff_density_min -0.521
_refine_ls_extinction_method none
_refine_ls_goodness_of_fit_ref 1.022
_refine_ls_hydrogen_treatment constr
_refine_ls_matrix_type full
_refine_ls_number_parameters 262
_refine_ls_number_reflns 3842
_refine_ls_number_restraints 0
_refine_ls_restrained_S_all 1.022
_refine_ls_R_factor_all 0.0714
_refine_ls_R_factor_gt 0.0415
_refine_ls_shift/su_max 0.000
_refine_ls_shift/su_mean 0.000
_refine_ls_structure_factor_coef Fsqd
_refine_ls_weighting_details 'calc w=1/[\s^2^(Fo^2^)+(0.0347P)^2^+1.0362P] where P=(Fo^2^+2Fc^2^)/3'
_refine_ls_weighting_scheme calc
_refine_ls_wR_factor_gt 0.0956
_refine_ls_wR_factor_ref 0.1124
_reflns_number_gt 2509
_reflns_number_total 3632
_reflns_threshold_expression I>2\s(I)
_cod_data_source_file rz2141.cif
_cod_data_source_block I
_cod_original_sg_symbol_H-M 'P 21/c'
_cod_database_code 2213951
_cod_database_fobs_code 2213951

loop_
_symmetry_equiv_pos_as_xyz
'x, y, z'
'-x, y+1/2, -z+1/2'
'-x, -y, -z'
'x, -y-1/2, z-1/2'

loop_
_atom_site_type_symbol
_atom_site_label
_atom_site_fract_x
_atom_site_fract_y
_atom_site_fract_z
_atom_site_U_iso_or_equiv
_atom_site_adp_type
_atom_site_calc_flag
_atom_site_refinement_flags
_atom_site_occupancy
Br Br1 0.06574(4) 0.19632(4) 0.05538(3) 0.0884(2) Uani d . 1
S S1 0.46731(8) -0.60807(12) 0.37058(7) 0.0777(3) Uani d . 1
O O1 0.41657(15) -0.1640(2) 0.28505(13) 0.0519(6) Uani d . 1
H H1A 0.4732 -0.1225 0.3019 0.078 Uiso calc R 1
N N1 0.39000(19) -0.5378(3) 0.17794(16) 0.0462(6) Uani d . 1
N N2 0.27450(17) -0.3751(2) 0.18257(14) 0.0360(5) Uani d . 1
C C1 0.3387(2) -0.0780(3) 0.23568(18) 0.0425(7) Uani d . 1
C C2 0.3573(3) 0.0582(4) 0.2186(2) 0.0567(9) Uani d . 1
H H2A 0.4252 0.0949 0.2432 0.068 Uiso calc R 1
C C3 0.2769(3) 0.1391(4) 0.1658(2) 0.0606(9) Uani d . 1
H H3A 0.2903 0.2294 0.1534 0.073 Uiso calc R 1
C C4 0.1762(3) 0.0858(3) 0.1314(2) 0.0510(8) Uani d . 1
C C5 0.1543(2) -0.0470(3) 0.14970(18) 0.0434(7) Uani d . 1
H H5A 0.0853 -0.0804 0.1274 0.052 Uiso calc R 1
C C6 0.2360(2) -0.1312(3) 0.20179(17) 0.0358(6) Uani d . 1
C C7 0.2183(2) -0.2816(3) 0.21980(18) 0.0366(7) Uani d . 1
H H7A 0.2518 -0.2933 0.2815 0.044 Uiso calc R 1
C C8 0.1029(2) -0.3217(3) 0.19572(18) 0.0389(7) Uani d . 1
C C9 0.0459(3) -0.2612(4) 0.2397(2) 0.0532(8) Uani d . 1
H H9A 0.0787 -0.1977 0.2827 0.064 Uiso calc R 1
C C10 -0.0591(3) -0.2948(4) 0.2199(3) 0.0675(10) Uani d . 1
H H10A -0.0965 -0.2538 0.2496 0.081 Uiso calc R 1
C C11 -0.1084(3) -0.3880(4) 0.1568(3) 0.0679(11) Uani d . 1
H H11A -0.1794 -0.4096 0.1434 0.081 Uiso calc R 1
C C12 -0.0535(3) -0.4490(4) 0.1138(2) 0.0635(10) Uani d . 1
H H12A -0.0872 -0.5129 0.0712 0.076 Uiso calc R 1
C C13 0.0529(2) -0.4170(3) 0.13276(19) 0.0499(8) Uani d . 1
H H13A 0.0899 -0.4596 0.1031 0.060 Uiso calc R 1
C C14 0.3385(2) -0.4836(3) 0.22301(18) 0.0384(7) Uani d . 1
C C15 0.3489(2) -0.5363(3) 0.30641(19) 0.0468(8) Uani d . 1
C C16 0.2737(3) -0.5468(3) 0.3435(2) 0.0547(8) Uani d . 1
H H16A 0.2042 -0.5158 0.3186 0.066 Uiso calc R 1
C C17 0.3172(4) -0.6111(4) 0.4243(2) 0.0753(11) Uani d . 1
H H17A 0.2790 -0.6267 0.4589 0.090 Uiso calc R 1
C C18 0.4191(4) -0.6472(5) 0.4460(2) 0.0829(13) Uani d . 1
H H18A 0.4589 -0.6895 0.4973 0.099 Uiso calc R 1
C C19 0.3577(2) -0.4605(3) 0.10344(19) 0.0419(7) Uani d . 1
C C20 0.3864(3) -0.4754(4) 0.0331(2) 0.0557(9) Uani d . 1
H H20A 0.4330 -0.5446 0.0311 0.067 Uiso calc R 1
C C21 0.3433(3) -0.3840(4) -0.0334(2) 0.0613(10) Uani d . 1
H H21A 0.3620 -0.3904 -0.0807 0.074 Uiso calc R 1
C C22 0.2729(3) -0.2831(4) -0.0307(2) 0.0576(9) Uani d . 1
H H22A 0.2453 -0.2229 -0.0765 0.069 Uiso calc R 1
C C23 0.2417(2) -0.2681(3) 0.03740(18) 0.0487(8) Uani d . 1
H H23A 0.1934 -0.2005 0.0381 0.058 Uiso calc R 1
C C24 0.2862(2) -0.3589(3) 0.10480(17) 0.0370(7) Uani d . 1

loop_
_atom_site_aniso_label
_atom_site_aniso_U_11
_atom_site_aniso_U_22
_atom_site_aniso_U_33
_atom_site_aniso_U_12
_atom_site_aniso_U_13
_atom_site_aniso_U_23
Br1 0.0952(4) 0.0492(2) 0.0888(3) 0.0169(2) -0.0023(2) 0.0140(2)
S1 0.0674(6) 0.0854(8) 0.0717(7) 0.0199(5) 0.0162(5) 0.0253(6)
O1 0.0355(11) 0.0475(13) 0.0650(14) -0.0063(10) 0.0098(10) 0.0043(11)
N1 0.0377(13) 0.0423(15) 0.0585(16) 0.0047(12) 0.0180(12) 0.0007(13)
N2 0.0336(12) 0.0317(13) 0.0416(14) 0.0028(10) 0.0126(10) -0.0009(10)
C1 0.0426(17) 0.0406(17) 0.0450(17) -0.0007(14) 0.0172(14) -0.0005(14)
C2 0.0488(19) 0.0442(19) 0.075(2) -0.0122(16) 0.0210(17) -0.0047(17)
C3 0.069(2) 0.0340(17) 0.081(2) -0.0033(17) 0.029(2) 0.0054(17)
C4 0.058(2) 0.0359(17) 0.0536(19) 0.0106(15) 0.0142(16) 0.0016(15)
C5 0.0436(17) 0.0371(16) 0.0465(17) 0.0006(14) 0.0134(14) -0.0035(14)
C6 0.0383(15) 0.0311(15) 0.0395(15) 0.0004(12) 0.0162(13) -0.0027(12)
C7 0.0360(15) 0.0353(16) 0.0380(15) 0.0012(12) 0.0134(12) -0.0021(12)
C8 0.0361(15) 0.0343(15) 0.0457(17) 0.0009(13) 0.0148(13) 0.0040(13)
C9 0.0472(19) 0.053(2) 0.062(2) -0.0007(16) 0.0243(16) -0.0044(17)
C10 0.050(2) 0.072(3) 0.090(3) 0.006(2) 0.038(2) 0.010(2)
C11 0.0390(19) 0.071(3) 0.090(3) -0.0083(19) 0.020(2) 0.017(2)
C12 0.053(2) 0.060(2) 0.069(2) -0.0222(18) 0.0127(18) -0.0024(19)
C13 0.0494(19) 0.0466(19) 0.0515(19) -0.0067(15) 0.0164(15) -0.0014(15)
C14 0.0324(15) 0.0317(15) 0.0483(18) -0.0008(12) 0.0119(13) -0.0020(13)
C15 0.0488(18) 0.0363(17) 0.0502(18) -0.0002(14) 0.0128(15) 0.0018(14)
C16 0.060(2) 0.049(2) 0.058(2) 0.0038(17) 0.0249(17) 0.0157(17)
C17 0.091(3) 0.071(3) 0.072(3) -0.005(2) 0.040(2) 0.020(2)
C18 0.098(3) 0.074(3) 0.064(3) 0.009(2) 0.015(2) 0.028(2)
C19 0.0349(16) 0.0408(17) 0.0501(18) -0.0050(13) 0.0161(14) -0.0059(14)
C20 0.0451(19) 0.062(2) 0.065(2) 0.0026(17) 0.0266(17) -0.0123(19)
C21 0.060(2) 0.080(3) 0.052(2) -0.009(2) 0.0306(18) -0.013(2)
C22 0.063(2) 0.067(2) 0.0412(19) 0.0014(19) 0.0179(16) 0.0049(17)
C23 0.0525(19) 0.0496(19) 0.0422(18) 0.0052(15) 0.0157(15) -0.0016(15)
C24 0.0339(15) 0.0379(15) 0.0373(16) -0.0045(13) 0.0111(13) -0.0048(13)

loop_
_atom_type_symbol
_atom_type_description
_atom_type_scat_dispersion_real
_atom_type_scat_dispersion_imag
_atom_type_scat_source
C C 0.0033 0.0016 'International Tables Vol C Tables 4.2.6.8 and 6.1.1.4'
H H 0.0000 0.0000 'International Tables Vol C Tables 4.2.6.8 and 6.1.1.4'
N N 0.0061 0.0033 'International Tables Vol C Tables 4.2.6.8 and 6.1.1.4'
O O 0.0106 0.0060 'International Tables Vol C Tables 4.2.6.8 and 6.1.1.4'
S S 0.1246 0.1234 'International Tables Vol C Tables 4.2.6.8 and 6.1.1.4'
Br Br -0.2901 2.4595 'International Tables Vol C Tables 4.2.6.8 and 6.1.1.4'

loop_
_geom_angle_atom_site_label_1
_geom_angle_atom_site_label_2
_geom_angle_atom_site_label_3
_geom_angle
C18 S1 C15 91.77(19)
C1 O1 H1A 109.5
C14 N1 C19 104.9(2)
C14 N2 C24 106.4(2)
C14 N2 C7 126.1(2)
C24 N2 C7 126.9(2)
O1 C1 C2 122.9(3)
O1 C1 C6 117.4(3)
C2 C1 C6 119.7(3)
C3 C2 C1 120.7(3)
C3 C2 H2A 119.6
C1 C2 H2A 119.6
C2 C3 C4 119.4(3)
C2 C3 H3A 120.3
C4 C3 H3A 120.3
C3 C4 C5 121.2(3)
C3 C4 Br1 119.3(3)
C5 C4 Br1 119.5(2)
C4 C5 C6 119.8(3)
C4 C5 H5A 120.1
C6 C5 H5A 120.1
C5 C6 C1 119.1(3)
C5 C6 C7 122.3(2)
C1 C6 C7 118.5(2)
N2 C7 C8 112.4(2)
N2 C7 C6 110.6(2)
C8 C7 C6 114.5(2)
N2 C7 H7A 106.2
C8 C7 H7A 106.2
C6 C7 H7A 106.2
C13 C8 C9 118.8(3)
C13 C8 C7 122.6(3)
C9 C8 C7 118.6(3)
C10 C9 C8 120.5(3)
C10 C9 H9A 119.8
C8 C9 H9A 119.8
C11 C10 C9 120.5(4)
C11 C10 H10A 119.8
C9 C10 H10A 119.8
C12 C11 C10 119.8(3)
C12 C11 H11A 120.1
C10 C11 H11A 120.1
C11 C12 C13 120.8(3)
C11 C12 H12A 119.6
C13 C12 H12A 119.6
C8 C13 C12 119.6(3)
C8 C13 H13A 120.2
C12 C13 H13A 120.2
N1 C14 N2 112.8(2)
N1 C14 C15 122.8(3)
N2 C14 C15 124.3(3)
C16 C15 C14 130.0(3)
C16 C15 S1 111.1(2)
C14 C15 S1 118.8(2)
C15 C16 C17 110.9(3)
C15 C16 H16A 124.5
C17 C16 H16A 124.5
C18 C17 C16 113.2(4)
C18 C17 H17A 123.4
C16 C17 H17A 123.4
C17 C18 S1 113.0(3)
C17 C18 H18A 123.5
S1 C18 H18A 123.5
C24 C19 N1 110.5(2)
C24 C19 C20 120.6(3)
N1 C19 C20 128.9(3)
C21 C20 C19 117.7(3)
C21 C20 H20A 121.2
C19 C20 H20A 121.2
C20 C21 C22 120.9(3)
C20 C21 H21A 119.6
C22 C21 H21A 119.6
C23 C22 C21 122.5(3)
C23 C22 H22A 118.7
C21 C22 H22A 118.7
C22 C23 C24 116.6(3)
C22 C23 H23A 121.7
C24 C23 H23A 121.7
C23 C24 C19 121.7(3)
C23 C24 N2 132.9(3)
C19 C24 N2 105.4(2)

loop_
_geom_bond_atom_site_label_1
_geom_bond_atom_site_label_2
_geom_bond_distance
_geom_bond_publ_flag
Br1 C4 1.900(3) yes
S1 C18 1.686(4) yes
S1 C15 1.718(3) yes
O1 C1 1.360(3) yes
O1 H1A 0.8200 ?
N1 C14 1.323(4) yes
N1 C19 1.389(4) yes
N2 C14 1.371(3) yes
N2 C24 1.396(3) yes
N2 C7 1.470(3) yes
C1 C2 1.390(4) ?
C1 C6 1.395(4) ?
C2 C3 1.370(5) ?
C2 H2A 0.9300 ?
C3 C4 1.374(5) ?
C3 H3A 0.9300 ?
C4 C5 1.376(4) ?
C5 C6 1.394(4) ?
C5 H5A 0.9300 ?
C6 C7 1.521(4) ?
C7 C8 1.519(4) ?
C7 H7A 0.9800 ?
C8 C13 1.380(4) ?
C8 C9 1.390(4) ?
C9 C10 1.379(5) ?
C9 H9A 0.9300 ?
C10 C11 1.365(5) ?
C10 H10A 0.9300 ?
C11 C12 1.360(5) ?
C11 H11A 0.9300 ?
C12 C13 1.396(4) ?
C12 H12A 0.9300 ?
C13 H13A 0.9300 ?
C14 C15 1.459(4) ?
C15 C16 1.392(4) ?
C16 C17 1.417(5) ?
C16 H16A 0.9300 ?
C17 C18 1.341(5) ?
C17 H17A 0.9300 ?
C18 H18A 0.9300 ?
C19 C24 1.387(4) ?
C19 C20 1.395(4) ?
C20 C21 1.377(5) ?
C20 H20A 0.9300 ?
C21 C22 1.379(5) ?
C21 H21A 0.9300 ?
C22 C23 1.379(4) ?
C22 H22A 0.9300 ?
C23 C24 1.387(4) ?
C23 H23A 0.9300 ?

loop_
_geom_hbond_atom_site_label_D
_geom_hbond_atom_site_label_H
_geom_hbond_atom_site_label_A
_geom_hbond_site_symmetry_A
_geom_hbond_distance_DH
_geom_hbond_distance_HA
_geom_hbond_distance_DA
_geom_hbond_angle_DHA
_geom_hbond_publ_flag
C13 H13A N2 . 0.93 2.50 2.843(4) 102 yes
O1 H1A N1 2_655 0.82 1.94 2.753(3) 169 yes
C3 H3A N1 1_565 0.93 2.58 3.449(5) 155 yes
C12 H12A Cg1 3_545 0.93 3.15 3.916(5) 141 yes
